data_2220814
loop_
_publ_author_name
'Li, Fei'
'Wang, Wu-Wei'
'Ji, Xing'
'Cao, Chang-Chun'
'Zhu, Dong-Ya'

_publ_section_title
;
 Biphenyl-3,3',4,4'-tetracarboxylic acid dihydrate
;
_journal_coeditor_code HK2568
_journal_issue 2
_journal_name_full 'Acta Crystallographica Section E'
_journal_page_first o244
_journal_paper_doi 10.1107/S1600536808044012
_journal_volume 65
_journal_year 2009
_chemical_formula_moiety 'C16 H10 O8 , 2H2 O'
_chemical_formula_sum 'C16 H14 O10'
_chemical_formula_weight 366.27
_chemical_name_systematic
;
Biphenyl-3,3',4,4'-tetracarboxylic acid diydrate
;
_space_group_IT_number 2
_symmetry_cell_setting triclinic
_symmetry_space_group_name_Hall '-P 1'
_symmetry_space_group_name_H-M 'P -1'
_atom_sites_solution_hydrogens geom
_atom_sites_solution_primary direct
_atom_sites_solution_secondary difmap
_audit_creation_method SHELXL97
_cell_angle_alpha 93.126(5)
_cell_angle_beta 91.404(4)
_cell_angle_gamma 109.110(4)
_cell_formula_units_Z 1
_cell_length_a 5.5858(16)
_cell_length_b 6.6618(19)
_cell_length_c 11.086(3)
_cell_measurement_reflns_used 1245
_cell_measurement_temperature 296(2)
_cell_measurement_theta_max 27.81
_cell_measurement_theta_min 3.24
_cell_volume 388.82(19)
_computing_cell_refinement 'SAINT (Bruker, 2001)'
_computing_data_collection 'SMART (Bruker, 2001)'
_computing_data_reduction 'SAINT (Bruker, 2001)'
_computing_molecular_graphics
;
SHELXTL (Sheldrick, 2008) and ORTEP-3 for Windows (Farrugia,
1997)
;
_computing_publication_material 'SHELXTL (Sheldrick, 2008)'
_computing_structure_refinement 'SHELXL97 (Sheldrick, 2008)'
_computing_structure_solution 'SHELXS97 (Sheldrick, 2008)'
_diffrn_ambient_temperature 296(2)
_diffrn_measured_fraction_theta_full 0.993
_diffrn_measured_fraction_theta_max 0.993
_diffrn_measurement_device_type 'Bruker SMART CCD area-detector'
_diffrn_measurement_method '\f and \w'
_diffrn_radiation_monochromator graphite
_diffrn_radiation_source 'fine-focus sealed tube'
_diffrn_radiation_type MoK\a
_diffrn_radiation_wavelength 0.71073
_diffrn_reflns_av_R_equivalents 0.0080
_diffrn_reflns_av_sigmaI/netI 0.0140
_diffrn_reflns_limit_h_max 6
_diffrn_reflns_limit_h_min -6
_diffrn_reflns_limit_k_max 7
_diffrn_reflns_limit_k_min -7
_diffrn_reflns_limit_l_max 13
_diffrn_reflns_limit_l_min -9
_diffrn_reflns_number 1992
_diffrn_reflns_theta_full 25.03
_diffrn_reflns_theta_max 25.03
_diffrn_reflns_theta_min 1.84
_exptl_absorpt_coefficient_mu 0.133
_exptl_absorpt_correction_T_max 0.973
_exptl_absorpt_correction_T_min 0.943
_exptl_absorpt_correction_type multi-scan
_exptl_absorpt_process_details '(SADABS; Bruker, 2001)'
_exptl_crystal_colour colourless
_exptl_crystal_density_diffrn 1.564
_exptl_crystal_density_method 'not measured'
_exptl_crystal_description block
_exptl_crystal_F_000 190
_exptl_crystal_size_max 0.28
_exptl_crystal_size_mid 0.24
_exptl_crystal_size_min 0.22
_refine_diff_density_max 0.164
_refine_diff_density_min -0.164
_refine_ls_extinction_method none
_refine_ls_goodness_of_fit_ref 1.084
_refine_ls_hydrogen_treatment constr
_refine_ls_matrix_type full
_refine_ls_number_parameters 120
_refine_ls_number_reflns 1362
_refine_ls_number_restraints 0
_refine_ls_restrained_S_all 1.084
_refine_ls_R_factor_all 0.0364
_refine_ls_R_factor_gt 0.0328
_refine_ls_shift/su_max 0.000
_refine_ls_shift/su_mean 0.000
_refine_ls_structure_factor_coef Fsqd
_refine_ls_weighting_details 'calc w = 1/[\s^2^(Fo^2^)+(0.0467P)^2^+0.0831P] where P=(Fo^2^+2Fc^2^)/3'
_refine_ls_weighting_scheme calc
_refine_ls_wR_factor_gt 0.0862
_refine_ls_wR_factor_ref 0.0898
_reflns_number_gt 1222
_reflns_number_total 1362
_reflns_threshold_expression I>2\s(I)
_cod_data_source_file hk2568.cif
_cod_data_source_block I
_cod_original_cell_volume 388.81(19)
_cod_database_code 2220814
_cod_database_fobs_code 2220814

loop_
_symmetry_equiv_pos_as_xyz
'x, y, z'
'-x, -y, -z'

loop_
_atom_site_type_symbol
_atom_site_label
_atom_site_fract_x
_atom_site_fract_y
_atom_site_fract_z
_atom_site_U_iso_or_equiv
_atom_site_adp_type
_atom_site_calc_flag
_atom_site_refinement_flags
_atom_site_occupancy
_atom_site_disorder_assembly
_atom_site_disorder_group
O O1 1.2031(2) 0.8456(2) 0.40618(9) 0.0535(3) Uani d . 1 . .
H H1 1.2130 0.8530 0.4803 0.080 Uiso calc R 1 . .
O O2 0.7989(2) 0.6702(2) 0.43405(9) 0.0528(3) Uani d . 1 . .
O O3 0.8059(2) 1.09274(19) 0.35300(9) 0.0501(3) Uani d . 1 . .
O O4 0.5352(2) 1.08299(18) 0.20056(9) 0.0473(3) Uani d . 1 . .
H H4 0.4952 1.1658 0.2468 0.071 Uiso calc R 1 . .
O O5 0.3760(2) 0.35552(17) 0.32212(8) 0.0433(3) Uani d . 1 . .
H H5A 0.2608 0.2949 0.3695 0.065 Uiso d R 1 . .
H H5B 0.4996 0.4558 0.3561 0.065 Uiso d R 1 . .
C C1 0.9670(3) 0.7526(2) 0.36863(12) 0.0355(3) Uani d . 1 . .
C C2 0.9236(2) 0.7450(2) 0.23342(11) 0.0327(3) Uani d . 1 . .
C C3 1.0093(3) 0.6076(2) 0.16299(12) 0.0352(3) Uani d . 1 . .
H H3 1.1062 0.5354 0.1992 0.042 Uiso calc R 1 . .
C C4 0.9533(3) 0.5744(2) 0.03778(11) 0.0329(3) Uani d . 1 . .
C C5 0.8074(3) 0.6846(3) -0.01240(12) 0.0426(4) Uani d . 1 . .
H H5 0.7650 0.6639 -0.0949 0.051 Uiso calc R 1 . .
C C6 0.7238(3) 0.8241(3) 0.05735(12) 0.0423(4) Uani d . 1 . .
H H6 0.6272 0.8963 0.0210 0.051 Uiso calc R 1 . .
C C7 0.7815(3) 0.8586(2) 0.18104(11) 0.0341(3) Uani d . 1 . .
C C8 0.7072(3) 1.0210(2) 0.25400(12) 0.0349(3) Uani d . 1 . .

loop_
_atom_site_aniso_label
_atom_site_aniso_U_11
_atom_site_aniso_U_22
_atom_site_aniso_U_33
_atom_site_aniso_U_12
_atom_site_aniso_U_13
_atom_site_aniso_U_23
O1 0.0436(6) 0.0853(9) 0.0246(5) 0.0135(6) -0.0053(4) -0.0055(5)
O2 0.0502(7) 0.0738(8) 0.0232(5) 0.0062(6) 0.0020(5) -0.0023(5)
O3 0.0567(7) 0.0651(7) 0.0316(6) 0.0290(6) -0.0118(5) -0.0202(5)
O4 0.0621(7) 0.0599(7) 0.0298(5) 0.0363(6) -0.0068(5) -0.0100(5)
O5 0.0480(6) 0.0484(6) 0.0323(5) 0.0154(5) 0.0033(4) -0.0044(4)
C1 0.0423(8) 0.0418(8) 0.0231(7) 0.0164(6) -0.0016(6) -0.0054(6)
C2 0.0342(7) 0.0396(7) 0.0216(6) 0.0095(6) -0.0006(5) -0.0030(5)
C3 0.0408(8) 0.0430(8) 0.0240(7) 0.0175(6) -0.0019(5) -0.0016(5)
C4 0.0375(7) 0.0372(7) 0.0226(6) 0.0114(6) -0.0003(5) -0.0032(5)
C5 0.0589(10) 0.0540(9) 0.0202(7) 0.0276(8) -0.0063(6) -0.0065(6)
C6 0.0559(9) 0.0521(9) 0.0265(7) 0.0297(8) -0.0055(6) -0.0043(6)
C7 0.0373(7) 0.0390(7) 0.0244(7) 0.0113(6) -0.0004(5) -0.0036(6)
C8 0.0381(7) 0.0403(8) 0.0250(7) 0.0120(6) 0.0007(6) -0.0025(6)

loop_
_atom_type_symbol
_atom_type_description
_atom_type_scat_dispersion_real
_atom_type_scat_dispersion_imag
_atom_type_scat_source
C C 0.0033 0.0016 'International Tables Vol C Tables 4.2.6.8 and 6.1.1.4'
H H 0.0000 0.0000 'International Tables Vol C Tables 4.2.6.8 and 6.1.1.4'
O O 0.0106 0.0060 'International Tables Vol C Tables 4.2.6.8 and 6.1.1.4'

loop_
_geom_angle_atom_site_label_1
_geom_angle_atom_site_label_2
_geom_angle_atom_site_label_3
_geom_angle_site_symmetry_1
_geom_angle_site_symmetry_3
_geom_angle
_geom_angle_publ_flag
C1 O1 H1 . . 109.5 ?
C8 O4 H4 . . 109.5 ?
H5A O5 H5B . . 114.3 ?
O2 C1 O1 . . 123.81(12) ?
O2 C1 C2 . . 122.09(13) ?
O1 C1 C2 . . 114.00(12) ?
C3 C2 C7 . . 120.53(12) ?
C3 C2 C1 . . 117.84(12) ?
C7 C2 C1 . . 121.39(12) ?
C2 C3 C4 . . 121.34(13) ?
C2 C3 H3 . . 119.3 ?
C4 C3 H3 . . 119.3 ?
C5 C4 C3 . . 117.43(13) ?
C5 C4 C4 . 2_765 121.52(14) ?
C3 C4 C4 . 2_765 121.05(15) ?
C6 C5 C4 . . 121.45(13) ?
C6 C5 H5 . . 119.3 ?
C4 C5 H5 . . 119.3 ?
C5 C6 C7 . . 121.10(14) ?
C5 C6 H6 . . 119.5 ?
C7 C6 H6 . . 119.5 ?
C6 C7 C2 . . 118.11(13) ?
C6 C7 C8 . . 120.75(13) ?
C2 C7 C8 . . 121.04(12) ?
O3 C8 O4 . . 123.78(13) ?
O3 C8 C7 . . 122.06(13) ?
O4 C8 C7 . . 114.11(11) ?

loop_
_geom_bond_atom_site_label_1
_geom_bond_atom_site_label_2
_geom_bond_site_symmetry_2
_geom_bond_distance
_geom_bond_publ_flag
O1 C1 . 1.3065(18) ?
O1 H1 . 0.8200 ?
O2 C1 . 1.2031(18) ?
O3 C8 . 1.2156(17) ?
O4 C8 . 1.3052(17) ?
O4 H4 . 0.8200 ?
O5 H5A . 0.8500 ?
O5 H5B . 0.8502 ?
C1 C2 . 1.5080(18) ?
C2 C3 . 1.380(2) ?
C2 C7 . 1.399(2) ?
C3 C4 . 1.4047(19) ?
C3 H3 . 0.9300 ?
C4 C5 . 1.388(2) ?
C4 C4 2_765 1.492(3) ?
C5 C6 . 1.380(2) ?
C5 H5 . 0.9300 ?
C6 C7 . 1.3901(19) ?
C6 H6 . 0.9300 ?
C7 C8 . 1.4874(19) ?

loop_
_geom_hbond_atom_site_label_D
_geom_hbond_atom_site_label_H
_geom_hbond_atom_site_label_A
_geom_hbond_site_symmetry_A
_geom_hbond_distance_DH
_geom_hbond_distance_HA
_geom_hbond_distance_DA
_geom_hbond_angle_DHA
_geom_hbond_publ_flag
O1 H1 O3 2_776 0.82 1.88 2.683(3) 168 yes
O4 H4 O5 1_565 0.82 1.79 2.599(3) 169 yes
O5 H5A O3 1_445 0.85 2.45 3.129(3) 137 yes
O5 H5A O2 2_666 0.85 2.22 2.892(3) 136 yes
O5 H5B O2 . 0.85 1.95 2.801(3) 175 yes

loop_
_geom_torsion_atom_site_label_1
_geom_torsion_atom_site_label_2
_geom_torsion_atom_site_label_3
_geom_torsion_atom_site_label_4
_geom_torsion_site_symmetry_1
_geom_torsion_site_symmetry_2
_geom_torsion_site_symmetry_3
_geom_torsion_site_symmetry_4
_geom_torsion
_geom_torsion_publ_flag
O2 C1 C2 C3 . . . . -104.45(17) ?
O1 C1 C2 C3 . . . . 72.09(17) ?
O2 C1 C2 C7 . . . . 70.0(2) ?
O1 C1 C2 C7 . . . . -113.51(16) ?
C7 C2 C3 C4 . . . . -1.2(2) ?
C1 C2 C3 C4 . . . . 173.25(13) ?
C2 C3 C4 C5 . . . . -0.3(2) ?
C2 C3 C4 C4 . . . 2_765 -179.98(15) ?
C3 C4 C5 C6 . . . . 1.1(2) ?
C4 C4 C5 C6 2_765 . . . -179.21(16) ?
C4 C5 C6 C7 . . . . -0.4(3) ?
C5 C6 C7 C2 . . . . -1.1(2) ?
C5 C6 C7 C8 . . . . 175.44(14) ?
C3 C2 C7 C6 . . . . 1.8(2) ?
C1 C2 C7 C6 . . . . -172.41(13) ?
C3 C2 C7 C8 . . . . -174.64(12) ?
C1 C2 C7 C8 . . . . 11.1(2) ?
C6 C7 C8 O3 . . . . -161.23(14) ?
C2 C7 C8 O3 . . . . 15.2(2) ?
C6 C7 C8 O4 . . . . 16.55(19) ?
C2 C7 C8 O4 . . . . -167.06(13) ?
